data_2211357
loop_
_publ_author_name
'Sheng-Zhen Xu'
'Hong Luo'
'Ai-Hua Zheng'

_publ_section_title 2-Diethylamino-3-(4-methylphenyl)-1-benzothieno[3,2-<i>d</i>]pyrimidin-4(3<i>H</i>)-one
_journal_coeditor_code CV2152
_journal_issue 12
_journal_name_full 'Acta Crystallographica Section E'
_journal_page_first o5828
_journal_page_last o5829
_journal_paper_doi 10.1107/S1600536806050124
_journal_volume 62
_journal_year 2006
_chemical_formula_iupac 'C21 H21 N3 O S'
_chemical_formula_moiety 'C21 H21 N3 O S'
_chemical_formula_sum 'C21 H21 N3 O S'
_chemical_formula_weight 363.47
_chemical_name_systematic
;
2-Diethylamino-3-(4-methylphenyl)-1-benzothieno[3,2-d]pyrimidin-4(3H)-one
;
_space_group_IT_number 14
_symmetry_cell_setting monoclinic
_symmetry_space_group_name_Hall '-P 2ybc'
_symmetry_space_group_name_H-M 'P 1 21/c 1'
_atom_sites_solution_hydrogens geom
_atom_sites_solution_primary direct
_atom_sites_solution_secondary difmap
_audit_creation_method SHELXL-97
_cell_angle_alpha 90.00
_cell_angle_beta 99.419(2)
_cell_angle_gamma 90.00
_cell_formula_units_Z 4
_cell_length_a 19.718(3)
_cell_length_b 12.7157(17)
_cell_length_c 7.5952(10)
_cell_measurement_reflns_used 4417
_cell_measurement_temperature 292(2)
_cell_measurement_theta_max 26.56
_cell_measurement_theta_min 2.64
_cell_volume 1878.7(5)
_computing_cell_refinement 'SAINT (Bruker, 2001)'
_computing_data_collection 'SMART (Bruker, 2001)'
_computing_data_reduction SAINT
_computing_molecular_graphics 'PLATON (Spek, 2003)'
_computing_publication_material 'SHELXTL (Sheldrick, 2001)'
_computing_structure_refinement 'SHELXL97 (Sheldrick, 1997)'
_computing_structure_solution 'SHELXS97 (Sheldrick, 1997)'
_diffrn_ambient_temperature 292(2)
_diffrn_measured_fraction_theta_full 0.997
_diffrn_measured_fraction_theta_max 0.997
_diffrn_measurement_device_type 'Bruker SMART 4K CCD area-detector'
_diffrn_measurement_method '\f and \w'
_diffrn_radiation_monochromator graphite
_diffrn_radiation_source 'fine-focus sealed tube'
_diffrn_radiation_type MoK\a
_diffrn_radiation_wavelength 0.71073
_diffrn_reflns_av_R_equivalents 0.0544
_diffrn_reflns_av_sigmaI/netI 0.0454
_diffrn_reflns_limit_h_max 25
_diffrn_reflns_limit_h_min -25
_diffrn_reflns_limit_k_max 16
_diffrn_reflns_limit_k_min -16
_diffrn_reflns_limit_l_max 8
_diffrn_reflns_limit_l_min -9
_diffrn_reflns_number 16349
_diffrn_reflns_theta_full 27.50
_diffrn_reflns_theta_max 27.50
_diffrn_reflns_theta_min 1.91
_diffrn_standards_decay_% 0
_diffrn_standards_interval_count 0
_diffrn_standards_number 0
_exptl_absorpt_coefficient_mu 0.187
_exptl_absorpt_correction_T_max 0.9636
_exptl_absorpt_correction_T_min 0.9461
_exptl_absorpt_correction_type multi-scan
_exptl_absorpt_process_details '(SADABS; Sheldrick, 2003)'
_exptl_crystal_colour colourless
_exptl_crystal_density_diffrn 1.285
_exptl_crystal_density_method 'not measured'
_exptl_crystal_description block
_exptl_crystal_F_000 768
_exptl_crystal_size_max 0.30
_exptl_crystal_size_mid 0.20
_exptl_crystal_size_min 0.20
_refine_diff_density_max 0.229
_refine_diff_density_min -0.398
_refine_ls_extinction_method none
_refine_ls_goodness_of_fit_ref 0.960
_refine_ls_hydrogen_treatment constr
_refine_ls_matrix_type full
_refine_ls_number_parameters 238
_refine_ls_number_reflns 4306
_refine_ls_number_restraints 0
_refine_ls_restrained_S_all 0.960
_refine_ls_R_factor_all 0.0655
_refine_ls_R_factor_gt 0.0503
_refine_ls_shift/su_max 0.000
_refine_ls_shift/su_mean 0.000
_refine_ls_structure_factor_coef Fsqd
_refine_ls_weighting_details 'calc w=1/[\s^2^(Fo^2^)+(0.0788P)^2^] where P=(Fo^2^+2Fc^2^)/3'
_refine_ls_weighting_scheme calc
_refine_ls_wR_factor_gt 0.1227
_refine_ls_wR_factor_ref 0.1304
_reflns_number_gt 3218
_reflns_number_total 4306
_reflns_threshold_expression I>2\s(I)
_cod_data_source_file cv2152.cif
_cod_data_source_block I
_cod_depositor_comments
;
The following automatic conversions were performed:
'_symmetry_cell_setting' value 'Monoclinic' changed to 'monoclinic'
according to '/home/saulius/struct/CIF-dictionaries/cif_core.dic'
dictionary named 'cif_core.dic' version 2.4.1 from 2010-06-29.

Automatic conversion script
Id: cif_fix_enum 1527 2010-12-29 10:47:43Z saulius 

The following automatic conversions were performed:

'_symmetry_cell_setting' value 'Monoclinic' changed to 'monoclinic'
according to /home/saulius/struct/CIF-dictionaries/cif_core.dic
dictionary named 'cif_core.dic' version 2.4.1 from 2010-06-29.

Automatic conversion script
Id: cif_fix_values 1715 2011-07-08 13:25:40Z adriana 
;
_cod_original_cell_volume 1878.7(4)
_cod_original_sg_symbol_H-M 'P 21/c'
_cod_database_code 2211357
_cod_database_fobs_code 2211357

loop_
_symmetry_equiv_pos_as_xyz
'x, y, z'
'-x, y+1/2, -z+1/2'
'-x, -y, -z'
'x, -y-1/2, z-1/2'

loop_
_atom_site_type_symbol
_atom_site_label
_atom_site_fract_x
_atom_site_fract_y
_atom_site_fract_z
_atom_site_U_iso_or_equiv
_atom_site_adp_type
_atom_site_calc_flag
_atom_site_refinement_flags
_atom_site_occupancy
C C1 0.43693(7) 0.69174(13) 0.1536(2) 0.0393(4) Uani d . 1
C C2 0.48896(8) 0.62359(15) 0.1213(2) 0.0497(4) Uani d . 1
H H2 0.4825 0.5512 0.1239 0.060 Uiso calc R 1
C C3 0.54947(9) 0.66409(19) 0.0858(3) 0.0614(5) Uani d . 1
H H3 0.5844 0.6191 0.0644 0.074 Uiso calc R 1
C C4 0.55902(9) 0.77249(18) 0.0814(3) 0.0648(6) Uani d . 1
H H4 0.6002 0.7986 0.0550 0.078 Uiso calc R 1
C C5 0.50942(9) 0.84178(17) 0.1150(2) 0.0555(5) Uani d . 1
H H5 0.5167 0.9140 0.1134 0.067 Uiso calc R 1
C C6 0.44717(8) 0.80028(14) 0.1520(2) 0.0435(4) Uani d . 1
C C7 0.36963(7) 0.66636(13) 0.19137(19) 0.0356(3) Uani d . 1
C C8 0.33362(7) 0.75428(12) 0.2240(2) 0.0362(4) Uani d . 1
C C9 0.26637(7) 0.74709(11) 0.2670(2) 0.0362(3) Uani d . 1
C C10 0.16739(8) 0.63080(11) 0.2531(2) 0.0383(4) Uani d . 1
C C11 0.14015(9) 0.63454(13) 0.4095(3) 0.0499(4) Uani d . 1
H H11 0.1687 0.6412 0.5193 0.060 Uiso calc R 1
C C12 0.06951(10) 0.62818(14) 0.3992(3) 0.0608(6) Uani d . 1
H H12 0.0509 0.6309 0.5040 0.073 Uiso calc R 1
C C13 0.02600(9) 0.61790(14) 0.2393(3) 0.0583(5) Uani d . 1
C C14 0.05504(9) 0.61408(14) 0.0858(3) 0.0558(5) Uani d . 1
H H14 0.0266 0.6067 -0.0240 0.067 Uiso calc R 1
C C15 0.12538(8) 0.62097(12) 0.0911(2) 0.0448(4) Uani d . 1
H H15 0.1440 0.6190 -0.0138 0.054 Uiso calc R 1
C C16 -0.05116(10) 0.6126(2) 0.2314(4) 0.0955(9) Uani d . 1
H H16A -0.0626 0.5511 0.2938 0.143 Uiso calc R 1
H H16B -0.0732 0.6090 0.1091 0.143 Uiso calc R 1
H H16C -0.0666 0.6742 0.2863 0.143 Uiso calc R 1
C C17 0.28148(7) 0.55756(11) 0.2226(2) 0.0357(3) Uani d . 1
C C18 0.23296(9) 0.41909(14) 0.3835(3) 0.0536(5) Uani d . 1
H H18A 0.2314 0.4769 0.4661 0.064 Uiso calc R 1
H H18B 0.2691 0.3714 0.4360 0.064 Uiso calc R 1
C C19 0.16533(11) 0.36210(15) 0.3579(3) 0.0750(7) Uani d . 1
H H19A 0.1292 0.4097 0.3098 0.112 Uiso calc R 1
H H19B 0.1569 0.3357 0.4707 0.112 Uiso calc R 1
H H19C 0.1667 0.3045 0.2767 0.112 Uiso calc R 1
C C20 0.27756(9) 0.38114(12) 0.1053(2) 0.0483(4) Uani d . 1
H H20A 0.2586 0.3128 0.1265 0.058 Uiso calc R 1
H H20B 0.3271 0.3775 0.1407 0.058 Uiso calc R 1
C C21 0.26100(9) 0.40664(15) -0.0904(3) 0.0571(5) Uani d . 1
H H21A 0.2120 0.4102 -0.1259 0.086 Uiso calc R 1
H H21B 0.2794 0.3529 -0.1578 0.086 Uiso calc R 1
H H21C 0.2810 0.4732 -0.1124 0.086 Uiso calc R 1
N N1 0.34421(6) 0.56630(10) 0.19368(17) 0.0390(3) Uani d . 1
N N2 0.24113(6) 0.64265(9) 0.25742(17) 0.0361(3) Uani d . 1
N N3 0.24955(6) 0.46037(10) 0.21472(18) 0.0417(3) Uani d . 1
O O1 0.23075(5) 0.82050(9) 0.30365(16) 0.0469(3) Uani d . 1
S S1 0.37691(2) 0.87110(3) 0.20160(6) 0.04461(15) Uani d . 1

loop_
_atom_site_aniso_label
_atom_site_aniso_U_11
_atom_site_aniso_U_22
_atom_site_aniso_U_33
_atom_site_aniso_U_12
_atom_site_aniso_U_13
_atom_site_aniso_U_23
C1 0.0330(8) 0.0541(10) 0.0304(8) -0.0068(7) 0.0037(6) -0.0041(7)
C2 0.0370(9) 0.0677(12) 0.0452(11) -0.0025(8) 0.0096(7) -0.0072(9)
C3 0.0389(9) 0.0951(16) 0.0520(12) -0.0065(10) 0.0128(8) -0.0135(11)
C4 0.0393(10) 0.1076(18) 0.0495(12) -0.0218(10) 0.0136(8) -0.0062(11)
C5 0.0491(10) 0.0731(12) 0.0445(11) -0.0241(9) 0.0085(8) -0.0024(9)
C6 0.0411(8) 0.0592(11) 0.0299(9) -0.0126(7) 0.0047(6) -0.0026(8)
C7 0.0330(7) 0.0430(8) 0.0303(8) -0.0030(6) 0.0042(6) -0.0010(7)
C8 0.0352(8) 0.0391(8) 0.0337(9) -0.0065(6) 0.0040(6) -0.0008(7)
C9 0.0366(8) 0.0375(8) 0.0338(9) -0.0006(6) 0.0042(6) -0.0036(7)
C10 0.0331(8) 0.0358(8) 0.0482(10) -0.0021(6) 0.0136(7) -0.0024(7)
C11 0.0505(10) 0.0515(10) 0.0512(11) -0.0045(7) 0.0187(8) -0.0092(8)
C12 0.0589(12) 0.0566(12) 0.0771(15) -0.0029(9) 0.0411(11) -0.0097(10)
C13 0.0384(9) 0.0488(11) 0.0912(17) 0.0009(7) 0.0211(10) -0.0010(10)
C14 0.0389(9) 0.0581(11) 0.0685(14) -0.0029(8) 0.0032(9) 0.0038(10)
C15 0.0395(9) 0.0472(9) 0.0488(11) -0.0042(7) 0.0103(7) 0.0017(8)
C16 0.0426(11) 0.0987(19) 0.152(3) 0.0022(11) 0.0360(14) -0.0068(17)
C17 0.0353(8) 0.0363(8) 0.0365(9) 0.0002(6) 0.0084(6) -0.0010(7)
C18 0.0589(11) 0.0460(10) 0.0605(12) 0.0045(8) 0.0232(9) 0.0121(9)
C19 0.0709(14) 0.0576(13) 0.107(2) -0.0069(10) 0.0464(13) 0.0110(12)
C20 0.0488(10) 0.0327(8) 0.0659(13) -0.0009(7) 0.0164(9) -0.0021(8)
C21 0.0591(11) 0.0542(11) 0.0589(13) -0.0046(8) 0.0122(9) -0.0140(9)
N1 0.0350(7) 0.0398(7) 0.0430(8) -0.0003(5) 0.0089(5) -0.0029(6)
N2 0.0318(6) 0.0366(7) 0.0409(8) -0.0020(5) 0.0092(5) -0.0028(6)
N3 0.0421(7) 0.0338(7) 0.0521(9) -0.0016(5) 0.0161(6) 0.0003(6)
O1 0.0438(6) 0.0398(6) 0.0586(8) 0.0012(5) 0.0129(5) -0.0088(6)
S1 0.0457(3) 0.0417(2) 0.0462(3) -0.01046(16) 0.00697(19) -0.00113(19)

loop_
_atom_type_symbol
_atom_type_description
_atom_type_scat_dispersion_real
_atom_type_scat_dispersion_imag
_atom_type_scat_source
C C 0.0033 0.0016 'International Tables Vol C Tables 4.2.6.8 and 6.1.1.4'
H H 0.0000 0.0000 'International Tables Vol C Tables 4.2.6.8 and 6.1.1.4'
N N 0.0061 0.0033 'International Tables Vol C Tables 4.2.6.8 and 6.1.1.4'
O O 0.0106 0.0060 'International Tables Vol C Tables 4.2.6.8 and 6.1.1.4'
S S 0.1246 0.1234 'International Tables Vol C Tables 4.2.6.8 and 6.1.1.4'

loop_
_geom_angle_atom_site_label_1
_geom_angle_atom_site_label_2
_geom_angle_atom_site_label_3
_geom_angle
C2 C1 C6 120.09(14)
C2 C1 C7 128.63(16)
C6 C1 C7 111.29(14)
C3 C2 C1 119.45(18)
C3 C2 H2 120.3
C1 C2 H2 120.3
C2 C3 C4 120.25(19)
C2 C3 H3 119.9
C4 C3 H3 119.9
C5 C4 C3 121.89(17)
C5 C4 H4 119.1
C3 C4 H4 119.1
C4 C5 C6 117.95(19)
C4 C5 H5 121.0
C6 C5 H5 121.0
C1 C6 C5 120.36(16)
C1 C6 S1 112.81(11)
C5 C6 S1 126.83(15)
N1 C7 C8 123.72(13)
N1 C7 C1 124.23(14)
C8 C7 C1 112.05(14)
C7 C8 C9 121.40(14)
C7 C8 S1 113.78(11)
C9 C8 S1 124.80(12)
O1 C9 N2 121.06(13)
O1 C9 C8 126.43(14)
N2 C9 C8 112.47(13)
C15 C10 C11 120.76(15)
C15 C10 N2 118.91(14)
C11 C10 N2 120.26(15)
C10 C11 C12 118.56(18)
C10 C11 H11 120.7
C12 C11 H11 120.7
C13 C12 C11 122.17(18)
C13 C12 H12 118.9
C11 C12 H12 118.9
C12 C13 C14 117.68(17)
C12 C13 C16 121.1(2)
C14 C13 C16 121.2(2)
C13 C14 C15 121.66(18)
C13 C14 H14 119.2
C15 C14 H14 119.2
C10 C15 C14 119.16(17)
C10 C15 H15 120.4
C14 C15 H15 120.4
C13 C16 H16A 109.5
C13 C16 H16B 109.5
H16A C16 H16B 109.5
C13 C16 H16C 109.5
H16A C16 H16C 109.5
H16B C16 H16C 109.5
N1 C17 N3 120.63(13)
N1 C17 N2 123.77(13)
N3 C17 N2 115.57(12)
N3 C18 C19 112.24(16)
N3 C18 H18A 109.2
C19 C18 H18A 109.2
N3 C18 H18B 109.2
C19 C18 H18B 109.2
H18A C18 H18B 107.9
C18 C19 H19A 109.5
C18 C19 H19B 109.5
H19A C19 H19B 109.5
C18 C19 H19C 109.5
H19A C19 H19C 109.5
H19B C19 H19C 109.5
N3 C20 C21 111.73(14)
N3 C20 H20A 109.3
C21 C20 H20A 109.3
N3 C20 H20B 109.3
C21 C20 H20B 109.3
H20A C20 H20B 107.9
C20 C21 H21A 109.5
C20 C21 H21B 109.5
H21A C21 H21B 109.5
C20 C21 H21C 109.5
H21A C21 H21C 109.5
H21B C21 H21C 109.5
C17 N1 C7 116.34(13)
C17 N2 C9 122.09(12)
C17 N2 C10 120.93(12)
C9 N2 C10 116.06(11)
C17 N3 C20 115.21(12)
C17 N3 C18 116.46(13)
C20 N3 C18 113.96(13)
C8 S1 C6 90.00(7)

loop_
_geom_bond_atom_site_label_1
_geom_bond_atom_site_label_2
_geom_bond_distance
C1 C2 1.395(2)
C1 C6 1.395(2)
C1 C7 1.439(2)
C2 C3 1.366(2)
C2 H2 0.9300
C3 C4 1.392(3)
C3 H3 0.9300
C4 C5 1.371(3)
C4 H4 0.9300
C5 C6 1.406(2)
C5 H5 0.9300
C6 S1 1.7443(17)
C7 N1 1.369(2)
C7 C8 1.369(2)
C8 C9 1.420(2)
C8 S1 1.7355(15)
C9 O1 1.2272(17)
C9 N2 1.4158(18)
C10 C15 1.372(2)
C10 C11 1.382(2)
C10 N2 1.4569(19)
C11 C12 1.385(2)
C11 H11 0.9300
C12 C13 1.374(3)
C12 H12 0.9300
C13 C14 1.382(3)
C13 C16 1.514(2)
C14 C15 1.384(2)
C14 H14 0.9300
C15 H15 0.9300
C16 H16A 0.9600
C16 H16B 0.9600
C16 H16C 0.9600
C17 N1 1.2960(18)
C17 N3 1.3838(18)
C17 N2 1.3938(18)
C18 N3 1.471(2)
C18 C19 1.502(2)
C18 H18A 0.9700
C18 H18B 0.9700
C19 H19A 0.9600
C19 H19B 0.9600
C19 H19C 0.9600
C20 N3 1.470(2)
C20 C21 1.504(2)
C20 H20A 0.9700
C20 H20B 0.9700
C21 H21A 0.9600
C21 H21B 0.9600
C21 H21C 0.9600

loop_
_geom_hbond_atom_site_label_D
_geom_hbond_atom_site_label_H
_geom_hbond_atom_site_label_A
_geom_hbond_site_symmetry_A
_geom_hbond_distance_DH
_geom_hbond_distance_HA
_geom_hbond_distance_DA
_geom_hbond_angle_DHA
C11 H11 O1 4_576 0.93 2.35 3.276(2) 172
C15 H15 O1 4_575 0.93 2.49 3.335(2) 150

loop_
_geom_torsion_atom_site_label_1
_geom_torsion_atom_site_label_2
_geom_torsion_atom_site_label_3
_geom_torsion_atom_site_label_4
_geom_torsion
C6 C1 C2 C3 -0.9(2)
C7 C1 C2 C3 179.24(16)
C1 C2 C3 C4 -0.2(3)
C2 C3 C4 C5 1.1(3)
C3 C4 C5 C6 -1.0(3)
C2 C1 C6 C5 1.0(2)
C7 C1 C6 C5 -179.07(14)
C2 C1 C6 S1 -178.30(13)
C7 C1 C6 S1 1.60(17)
C4 C5 C6 C1 -0.1(2)
C4 C5 C6 S1 179.11(13)
C2 C1 C7 N1 -3.1(3)
C6 C1 C7 N1 177.00(13)
C2 C1 C7 C8 177.18(16)
C6 C1 C7 C8 -2.70(19)
N1 C7 C8 C9 1.3(2)
C1 C7 C8 C9 -178.97(13)
N1 C7 C8 S1 -177.05(11)
C1 C7 C8 S1 2.66(17)
C7 C8 C9 O1 177.67(15)
S1 C8 C9 O1 -4.1(3)
C7 C8 C9 N2 -4.6(2)
S1 C8 C9 N2 173.55(11)
C15 C10 C11 C12 0.0(2)
N2 C10 C11 C12 176.85(14)
C10 C11 C12 C13 0.3(3)
C11 C12 C13 C14 -0.1(3)
C11 C12 C13 C16 -179.18(19)
C12 C13 C14 C15 -0.4(3)
C16 C13 C14 C15 178.72(18)
C11 C10 C15 C14 -0.4(2)
N2 C10 C15 C14 -177.34(14)
C13 C14 C15 C10 0.7(3)
N3 C17 N1 C7 175.33(13)
N2 C17 N1 C7 -2.6(2)
C8 C7 N1 C17 2.5(2)
C1 C7 N1 C17 -177.14(14)
N1 C17 N2 C9 -1.1(2)
N3 C17 N2 C9 -179.13(13)
N1 C17 N2 C10 167.50(15)
N3 C17 N2 C10 -10.6(2)
O1 C9 N2 C17 -177.59(14)
C8 C9 N2 C17 4.6(2)
O1 C9 N2 C10 13.3(2)
C8 C9 N2 C10 -164.52(13)
C15 C10 N2 C17 -73.76(19)
C11 C10 N2 C17 109.32(17)
C15 C10 N2 C9 95.47(17)
C11 C10 N2 C9 -81.45(18)
N1 C17 N3 C20 -24.0(2)
N2 C17 N3 C20 154.15(14)
N1 C17 N3 C18 113.38(17)
N2 C17 N3 C18 -68.49(18)
C21 C20 N3 C17 -70.26(18)
C21 C20 N3 C18 151.32(15)
C19 C18 N3 C17 142.31(15)
C19 C18 N3 C20 -79.80(18)
C7 C8 S1 C6 -1.48(13)
C9 C8 S1 C6 -179.78(14)
C1 C6 S1 C8 -0.13(12)
C5 C6 S1 C8 -179.41(15)

loop_
_cod_related_entry_id
_cod_related_entry_database
_cod_related_entry_code
1 ChemSpider 21125974
